data_7239470
loop_
_publ_author_name
'Zhang, Qi-Long'
'Feng, Guang-Wei'
'Zhang, Yun-Qian'
'Zhu, Bi-Xue'

_publ_section_title
;
 Syntheses, structures, and luminescence properties of anion-controlled
 heterometal modular coordination polymers based on a metalloligand
;
_journal_issue 22
_journal_name_full 'RSC Advances'
_journal_page_first 11384
_journal_paper_doi 10.1039/c3ra47303a
_journal_volume 4
_journal_year 2014
_chemical_formula_sum 'C15 H21 Ag3 N2 Ni O13'
_chemical_formula_weight 819.66
_space_group_IT_number 76
_space_group_name_Hall 'P 4w'
_space_group_name_H-M_alt 'P 41'
_symmetry_cell_setting tetragonal
_symmetry_space_group_name_H-M 'P 41'
_atom_sites_solution_hydrogens geom
_atom_sites_solution_primary direct
_atom_sites_solution_secondary difmap
_audit_creation_method SHELXL-97
_cell_angle_alpha 90.00
_cell_angle_beta 90.00
_cell_angle_gamma 90.00
_cell_formula_units_Z 4
_cell_length_a 15.0637(12)
_cell_length_b 15.0637(12)
_cell_length_c 10.8379(12)
_cell_measurement_temperature 293(2)
_cell_volume 2459.3(4)
_computing_structure_refinement 'SHELXL-97 (Sheldrick, 1997)'
_diffrn_ambient_temperature 293(2)
_diffrn_measured_fraction_theta_full 0.999
_diffrn_measured_fraction_theta_max 0.999
_diffrn_measurement_device_type 'Bruker APEX II CCD Area Detector'
_diffrn_measurement_method '\f and \w scan'
_diffrn_radiation_monochromator graphite
_diffrn_radiation_source 'fine-focus sealed tube'
_diffrn_radiation_type MoK\a
_diffrn_radiation_wavelength 0.71073
_diffrn_reflns_av_R_equivalents 0.0703
_diffrn_reflns_av_sigmaI/netI 0.0497
_diffrn_reflns_limit_h_max 18
_diffrn_reflns_limit_h_min -18
_diffrn_reflns_limit_k_max 17
_diffrn_reflns_limit_k_min -16
_diffrn_reflns_limit_l_max 12
_diffrn_reflns_limit_l_min -13
_diffrn_reflns_number 27821
_diffrn_reflns_theta_full 25.98
_diffrn_reflns_theta_max 25.98
_diffrn_reflns_theta_min 1.35
_exptl_absorpt_coefficient_mu 3.171
_exptl_absorpt_correction_T_max 0.5991
_exptl_absorpt_correction_T_min 0.5556
_exptl_absorpt_correction_type multi-scan
_exptl_absorpt_process_details 'SADABS (Bruker, 2005)'
_exptl_crystal_colour green
_exptl_crystal_density_diffrn 2.214
_exptl_crystal_density_method 'not measured'
_exptl_crystal_description block
_exptl_crystal_F_000 1592
_exptl_crystal_size_max 0.21
_exptl_crystal_size_mid 0.20
_exptl_crystal_size_min 0.18
_refine_diff_density_max 0.369
_refine_diff_density_min -0.358
_refine_diff_density_rms 0.088
_refine_ls_abs_structure_details 'Flack H D (1983), Acta Cryst. A39, 876-881'
_refine_ls_abs_structure_Flack 0.00
_refine_ls_extinction_method none
_refine_ls_goodness_of_fit_ref 0.988
_refine_ls_hydrogen_treatment mixed
_refine_ls_matrix_type full
_refine_ls_number_parameters 307
_refine_ls_number_reflns 4587
_refine_ls_number_restraints 79
_refine_ls_restrained_S_all 1.000
_refine_ls_R_factor_all 0.0580
_refine_ls_R_factor_gt 0.0385
_refine_ls_shift/su_max 0.001
_refine_ls_shift/su_mean 0.000
_refine_ls_structure_factor_coef Fsqd
_refine_ls_weighting_details 'calc w=1/[\s^2^(Fo^2^)+(0.0380P)^2^+1.1770P] where P=(Fo^2^+2Fc^2^)/3'
_refine_ls_weighting_scheme calc
_refine_ls_wR_factor_gt 0.0768
_refine_ls_wR_factor_ref 0.0841
_reflns_number_gt 3610
_reflns_number_total 4587
_reflns_threshold_expression >2sigma(I)
_cod_data_source_file c3ra47303a.txt
_cod_data_source_block p
_cod_database_code 7239470

loop_
_symmetry_equiv_pos_as_xyz
'x, y, z'
'-x, -y, z+1/2'
'-y, x, z+1/4'
'y, -x, z+3/4'

loop_
_atom_site_label
_atom_site_type_symbol
_atom_site_fract_x
_atom_site_fract_y
_atom_site_fract_z
_atom_site_U_iso_or_equiv
_atom_site_adp_type
_atom_site_occupancy
_atom_site_symmetry_multiplicity
_atom_site_calc_flag
_atom_site_refinement_flags
C1 C 0.7003(6) -0.1346(5) 0.7545(10) 0.065(3) Uani 1 1 d .
H1A H 0.6499 -0.1417 0.8080 0.097 Uiso 1 1 calc R
H1B H 0.7536 -0.1328 0.8030 0.097 Uiso 1 1 calc R
H1C H 0.7031 -0.1837 0.6982 0.097 Uiso 1 1 calc R
C2 C 0.6911(5) -0.0495(4) 0.6831(8) 0.0428(18) Uani 1 1 d .
C3 C 0.7582(5) -0.0271(5) 0.5994(8) 0.0455(19) Uani 1 1 d .
H3 H 0.8133 -0.0538 0.6104 0.055 Uiso 1 1 calc R
C4 C 0.7493(5) 0.0334(5) 0.4981(8) 0.050(2) Uani 1 1 d .
C5 C 0.8189(6) 0.0304(7) 0.3955(10) 0.079(3) Uani 1 1 d .
H5A H 0.8047 0.0738 0.3339 0.118 Uiso 1 1 calc R
H5B H 0.8194 -0.0276 0.3588 0.118 Uiso 1 1 calc R
H5C H 0.8764 0.0430 0.4296 0.118 Uiso 1 1 calc R
C6 C 0.7780(5) 0.2767(5) 0.8441(9) 0.061(2) Uani 1 1 d .
H6A H 0.8062 0.2243 0.8758 0.092 Uiso 1 1 calc R
H6B H 0.7483 0.3072 0.9101 0.092 Uiso 1 1 calc R
H6C H 0.8220 0.3151 0.8086 0.092 Uiso 1 1 calc R
C7 C 0.7112(4) 0.2509(5) 0.7465(7) 0.0425(18) Uani 1 1 d .
C8 C 0.6632(5) 0.3204(5) 0.6884(7) 0.0410(18) Uani 1 1 d .
H8 H 0.6669 0.3766 0.7233 0.049 Uiso 1 1 calc R
C9 C 0.6101(4) 0.3108(5) 0.5819(7) 0.0390(16) Uani 1 1 d .
C10 C 0.5850(6) 0.3933(5) 0.5109(8) 0.055(2) Uani 1 1 d .
H10A H 0.5497 0.3771 0.4407 0.082 Uiso 1 1 calc R
H10B H 0.6379 0.4230 0.4836 0.082 Uiso 1 1 calc R
H10C H 0.5516 0.4323 0.5633 0.082 Uiso 1 1 calc R
C11 C 0.3939(6) 0.1484(6) 0.8954(8) 0.060(2) Uani 1 1 d .
H11A H 0.4265 0.1955 0.9341 0.091 Uiso 1 1 calc R
H11B H 0.3879 0.0998 0.9521 0.091 Uiso 1 1 calc R
H11C H 0.3361 0.1695 0.8723 0.091 Uiso 1 1 calc R
C12 C 0.4430(5) 0.1174(4) 0.7817(7) 0.0407(18) Uani 1 1 d .
C13 C 0.4054(4) 0.0484(4) 0.7100(7) 0.0356(16) Uani 1 1 d .
H13 H 0.3608 0.0142 0.7456 0.043 Uiso 1 1 calc R
C14 C 0.4311(4) 0.0281(4) 0.5885(6) 0.0361(17) Uani 1 1 d .
C15 C 0.3755(6) -0.0387(5) 0.5192(8) 0.061(2) Uani 1 1 d .
H15A H 0.3992 -0.0465 0.4377 0.091 Uiso 1 1 calc R
H15B H 0.3155 -0.0176 0.5137 0.091 Uiso 1 1 calc R
H15C H 0.3765 -0.0944 0.5622 0.091 Uiso 1 1 calc R
N1 N 0.3589(5) 0.3983(4) 0.8357(7) 0.0552(17) Uani 1 1 d .
N2 N 0.8586(6) 0.0181(6) 1.0091(10) 0.077(2) Uani 1 1 d .
O1 O 0.6216(3) -0.0042(3) 0.7000(4) 0.0393(12) Uani 1 1 d U
O2 O 0.6856(3) 0.0857(3) 0.4852(5) 0.0449(12) Uani 1 1 d U
O3 O 0.4957(3) 0.0621(3) 0.5309(4) 0.0378(11) Uani 1 1 d U
O4 O 0.5149(3) 0.1579(3) 0.7575(4) 0.0373(11) Uani 1 1 d U
O5 O 0.7028(3) 0.1690(3) 0.7253(5) 0.0418(11) Uani 1 1 d U
O6 O 0.5842(3) 0.2374(3) 0.5386(4) 0.0398(12) Uani 1 1 d U
O7 O 0.4125(4) 0.3862(4) 0.7489(6) 0.0710(17) Uani 1 1 d U
O8 O 0.3809(5) 0.3800(4) 0.9418(6) 0.0787(19) Uani 1 1 d U
O9 O 0.2866(4) 0.4339(4) 0.8133(7) 0.0740(18) Uani 1 1 d U
O10 O 0.8589(5) -0.0383(5) 0.9265(8) 0.088(2) Uani 1 1 d U
O11 O 0.8304(5) 0.0930(5) 0.9872(9) 0.097(2) Uani 1 1 d U
O12 O 0.8885(8) -0.0005(7) 1.1066(12) 0.148(4) Uani 1 1 d U
O13 O 0.5179(4) 0.2136(3) 0.3070(5) 0.0542(14) Uani 1 1 d U
Ni Ni 0.60177(6) 0.11837(5) 0.62214(8) 0.0327(2) Uani 1 1 d .
Ag1 Ag 0.54348(4) 0.31709(4) 0.83204(6) 0.05630(18) Uani 1 1 d .
Ag2 Ag 0.51851(5) 0.06257(4) 0.31184(6) 0.05670(18) Uani 1 1 d .
Ag3 Ag 0.83580(5) 0.06081(5) 0.74542(7) 0.0676(2) Uani 1 1 d .

loop_
_atom_site_aniso_label
_atom_site_aniso_U_11
_atom_site_aniso_U_22
_atom_site_aniso_U_33
_atom_site_aniso_U_23
_atom_site_aniso_U_13
_atom_site_aniso_U_12
C1 0.068(6) 0.045(5) 0.081(7) 0.013(5) 0.001(5) 0.007(4)
C2 0.043(4) 0.032(4) 0.054(5) -0.001(3) -0.009(4) -0.001(3)
C3 0.035(4) 0.043(4) 0.059(6) -0.005(4) -0.005(4) 0.003(3)
C4 0.049(5) 0.048(5) 0.053(5) -0.011(4) 0.009(4) -0.007(4)
C5 0.068(6) 0.083(7) 0.085(8) -0.028(6) 0.030(6) -0.012(5)
C6 0.052(5) 0.058(5) 0.073(7) -0.012(5) -0.024(5) 0.002(4)
C7 0.031(4) 0.053(5) 0.043(4) -0.008(4) 0.001(3) -0.006(3)
C8 0.051(4) 0.033(4) 0.039(4) -0.005(3) -0.006(3) 0.001(3)
C9 0.038(4) 0.040(4) 0.039(4) 0.002(3) 0.001(3) -0.006(3)
C10 0.067(5) 0.048(5) 0.049(5) -0.001(4) -0.006(4) -0.005(4)
C11 0.076(6) 0.050(5) 0.056(6) 0.002(4) 0.030(5) -0.002(4)
C12 0.051(4) 0.033(4) 0.039(4) 0.003(3) 0.010(3) 0.008(3)
C13 0.038(4) 0.031(3) 0.038(4) 0.009(3) 0.002(3) -0.005(3)
C14 0.039(4) 0.034(4) 0.035(4) 0.008(3) -0.010(3) 0.001(3)
C15 0.065(5) 0.063(5) 0.054(5) -0.004(4) -0.004(4) -0.026(4)
N1 0.069(5) 0.054(4) 0.043(4) -0.009(3) 0.005(4) 0.012(4)
N2 0.082(6) 0.070(6) 0.079(7) 0.017(5) 0.003(5) 0.002(5)
O1 0.042(3) 0.042(3) 0.033(3) 0.006(2) -0.001(2) 0.001(2)
O2 0.047(3) 0.044(3) 0.043(3) -0.003(2) 0.001(2) -0.001(2)
O3 0.044(3) 0.042(3) 0.028(3) 0.004(2) -0.001(2) -0.009(2)
O4 0.040(3) 0.036(2) 0.036(3) 0.003(2) 0.004(2) -0.002(2)
O5 0.042(3) 0.041(3) 0.042(3) -0.003(2) -0.005(2) 0.000(2)
O6 0.047(3) 0.034(2) 0.038(3) -0.002(2) -0.008(2) -0.007(2)
O7 0.058(4) 0.097(4) 0.058(4) -0.011(4) -0.002(3) 0.012(3)
O8 0.115(5) 0.078(4) 0.043(4) 0.004(3) -0.010(4) 0.016(4)
O9 0.057(3) 0.090(4) 0.075(4) 0.004(4) 0.002(3) 0.022(3)
O10 0.118(5) 0.061(4) 0.085(5) 0.000(4) -0.029(4) -0.010(4)
O11 0.071(4) 0.078(4) 0.142(7) 0.009(5) 0.007(4) 0.003(4)
O12 0.209(8) 0.125(6) 0.112(7) 0.021(6) -0.018(7) 0.007(6)
O13 0.076(3) 0.032(2) 0.055(3) 0.001(2) -0.010(3) 0.001(2)
Ni 0.0376(5) 0.0319(5) 0.0286(4) 0.0005(4) -0.0015(4) -0.0032(4)
Ag1 0.0569(4) 0.0614(4) 0.0506(4) -0.0124(3) 0.0022(3) 0.0047(3)
Ag2 0.0830(5) 0.0423(3) 0.0448(4) -0.0122(3) 0.0019(3) -0.0006(3)
Ag3 0.0584(4) 0.0718(5) 0.0725(5) -0.0033(4) -0.0208(4) 0.0009(4)

loop_
_atom_type_symbol
_atom_type_description
_atom_type_scat_dispersion_real
_atom_type_scat_dispersion_imag
_atom_type_scat_source
C C 0.0033 0.0016 'International Tables Vol C Tables 4.2.6.8 and 6.1.1.4'
H H 0.0000 0.0000 'International Tables Vol C Tables 4.2.6.8 and 6.1.1.4'
N N 0.0061 0.0033 'International Tables Vol C Tables 4.2.6.8 and 6.1.1.4'
O O 0.0106 0.0060 'International Tables Vol C Tables 4.2.6.8 and 6.1.1.4'
Ag Ag -0.8971 1.1015 'International Tables Vol C Tables 4.2.6.8 and 6.1.1.4'
Ni Ni 0.3393 1.1124 'International Tables Vol C Tables 4.2.6.8 and 6.1.1.4'

loop_
_geom_angle_atom_site_label_1
_geom_angle_atom_site_label_2
_geom_angle_atom_site_label_3
_geom_angle
_geom_angle_site_symmetry_1
_geom_angle_site_symmetry_3
C2 C1 H1A 109.5 . .
C2 C1 H1B 109.5 . .
H1A C1 H1B 109.5 . .
C2 C1 H1C 109.5 . .
H1A C1 H1C 109.5 . .
H1B C1 H1C 109.5 . .
O1 C2 C3 124.2(7) . .
O1 C2 C1 117.5(7) . .
C3 C2 C1 118.2(7) . .
C2 C3 C4 125.6(7) . .
C2 C3 Ag3 93.3(5) . .
C4 C3 Ag3 101.7(5) . .
C2 C3 H3 117.2 . .
C4 C3 H3 117.2 . .
Ag3 C3 H3 73.5 . .
O2 C4 C3 123.9(7) . .
O2 C4 C5 117.7(8) . .
C3 C4 C5 118.3(8) . .
C4 C5 H5A 109.5 . .
C4 C5 H5B 109.5 . .
H5A C5 H5B 109.5 . .
C4 C5 H5C 109.5 . .
H5A C5 H5C 109.5 . .
H5B C5 H5C 109.5 . .
C7 C6 H6A 109.5 . .
C7 C6 H6B 109.5 . .
H6A C6 H6B 109.5 . .
C7 C6 H6C 109.5 . .
H6A C6 H6C 109.5 . .
H6B C6 H6C 109.5 . .
O5 C7 C8 126.1(6) . .
O5 C7 C6 116.5(7) . .
C8 C7 C6 117.4(7) . .
C9 C8 C7 125.2(6) . .
C9 C8 Ag1 96.0(5) . .
C7 C8 Ag1 94.6(5) . .
C9 C8 H8 117.4 . .
C7 C8 H8 117.4 . .
Ag1 C8 H8 78.4 . .
O6 C9 C8 124.7(6) . .
O6 C9 C10 117.0(7) . .
C8 C9 C10 118.3(6) . .
C9 C10 H10A 109.5 . .
C9 C10 H10B 109.5 . .
H10A C10 H10B 109.5 . .
C9 C10 H10C 109.5 . .
H10A C10 H10C 109.5 . .
H10B C10 H10C 109.5 . .
C12 C11 H11A 109.5 . .
C12 C11 H11B 109.5 . .
H11A C11 H11B 109.5 . .
C12 C11 H11C 109.5 . .
H11A C11 H11C 109.5 . .
H11B C11 H11C 109.5 . .
O4 C12 C13 125.5(6) . .
O4 C12 C11 116.0(6) . .
C13 C12 C11 118.6(7) . .
C14 C13 C12 124.2(6) . .
C14 C13 Ag2 98.9(4) . 2_655
C12 C13 Ag2 94.0(4) . 2_655
C14 C13 H13 117.9 . .
C12 C13 H13 117.9 . .
Ag2 C13 H13 76.1 2_655 .
O3 C14 C13 125.9(6) . .
O3 C14 C15 116.9(6) . .
C13 C14 C15 117.2(6) . .
C14 C15 H15A 109.5 . .
C14 C15 H15B 109.5 . .
H15A C15 H15B 109.5 . .
C14 C15 H15C 109.5 . .
H15A C15 H15C 109.5 . .
H15B C15 H15C 109.5 . .
O8 N1 O9 121.2(8) . .
O8 N1 O7 119.8(8) . .
O9 N1 O7 118.8(8) . .
O12 N2 O11 121.4(12) . .
O12 N2 O10 119.0(10) . .
O11 N2 O10 119.6(10) . .
C2 O1 Ni 123.2(4) . .
C2 O1 Ag2 124.1(4) . 2_655
Ni O1 Ag2 112.3(2) . 2_655
C4 O2 Ni 123.7(5) . .
C14 O3 Ni 121.8(4) . .
C14 O3 Ag2 126.8(4) . .
Ni O3 Ag2 111.2(2) . .
C12 O4 Ni 123.5(4) . .
C12 O4 Ag1 121.8(4) . .
Ni O4 Ag1 112.84(19) . .
C7 O5 Ni 122.7(4) . .
C7 O5 Ag3 121.5(4) . .
Ni O5 Ag3 112.9(2) . .
C9 O6 Ni 124.6(5) . .
N1 O7 Ag1 108.0(5) . .
N1 O7 Ag1 96.3(5) . 4_564
Ag1 O7 Ag1 155.6(3) . 4_564
N1 O9 Ag1 95.2(5) . 4_564
N2 O10 Ag3 108.9(6) . 3_645
N2 O10 Ag3 99.1(6) . .
Ag3 O10 Ag3 143.1(4) 3_645 .
O2 Ni O6 88.2(2) . .
O2 Ni O5 91.60(19) . .
O6 Ni O5 90.68(19) . .
O2 Ni O1 89.5(2) . .
O6 Ni O1 177.6(2) . .
O5 Ni O1 90.12(19) . .
O2 Ni O4 177.1(2) . .
O6 Ni O4 88.85(19) . .
O5 Ni O4 88.60(19) . .
O1 Ni O4 93.42(18) . .
O2 Ni O3 91.8(2) . .
O6 Ni O3 92.76(18) . .
O5 Ni O3 175.2(2) . .
O1 Ni O3 86.57(18) . .
O4 Ni O3 88.14(19) . .
C8 Ag1 O7 111.5(2) . .
C8 Ag1 O7 97.9(2) . 3_655
O7 Ag1 O7 111.3(3) . 3_655
C8 Ag1 O4 86.6(2) . .
O7 Ag1 O4 98.55(18) . .
O7 Ag1 O4 145.30(18) 3_655 .
C8 Ag1 O9 122.7(2) . 3_655
O7 Ag1 O9 123.4(2) . 3_655
O7 Ag1 O9 49.61(19) 3_655 3_655
O4 Ag1 O9 99.31(17) . 3_655
O13 Ag2 C13 135.6(2) . 2_654
O13 Ag2 O3 91.43(18) . .
C13 Ag2 O3 122.9(2) 2_654 .
O13 Ag2 O1 108.99(17) . 2_654
C13 Ag2 O1 86.3(2) 2_654 2_654
O3 Ag2 O1 110.22(15) . 2_654
O10 Ag3 C3 118.0(3) 4_664 .
O10 Ag3 O10 116.3(3) 4_664 .
C3 Ag3 O10 105.1(3) . .
O10 Ag3 O5 105.7(2) 4_664 .
C3 Ag3 O5 85.1(2) . .
O10 Ag3 O5 123.5(2) . .

loop_
_geom_bond_atom_site_label_1
_geom_bond_atom_site_label_2
_geom_bond_distance
_geom_bond_site_symmetry_2
C1 C2 1.504(11) .
C1 H1A 0.9600 .
C1 H1B 0.9600 .
C1 H1C 0.9600 .
C2 O1 1.263(8) .
C2 C3 1.400(11) .
C3 C4 1.433(11) .
C3 Ag3 2.372(7) .
C3 H3 0.9300 .
C4 O2 1.250(9) .
C4 C5 1.529(12) .
C5 H5A 0.9600 .
C5 H5B 0.9600 .
C5 H5C 0.9600 .
C6 C7 1.512(10) .
C6 H6A 0.9600 .
C6 H6B 0.9600 .
C6 H6C 0.9600 .
C7 O5 1.262(8) .
C7 C8 1.419(10) .
C8 C9 1.412(10) .
C8 Ag1 2.382(7) .
C8 H8 0.9300 .
C9 O6 1.263(8) .
C9 C10 1.510(10) .
C10 H10A 0.9600 .
C10 H10B 0.9600 .
C10 H10C 0.9600 .
C11 C12 1.511(10) .
C11 H11A 0.9600 .
C11 H11B 0.9600 .
C11 H11C 0.9600 .
C12 O4 1.269(8) .
C12 C13 1.417(10) .
C13 C14 1.406(10) .
C13 Ag2 2.308(7) 2_655
C13 H13 0.9300 .
C14 O3 1.264(8) .
C14 C15 1.509(10) .
C15 H15A 0.9600 .
C15 H15B 0.9600 .
C15 H15C 0.9600 .
N1 O8 1.228(9) .
N1 O9 1.239(8) .
N1 O7 1.252(9) .
N2 O12 1.182(13) .
N2 O11 1.229(10) .
N2 O10 1.234(11) .
O1 Ni 2.052(4) .
O1 Ag2 2.588(5) 2_655
O2 Ni 2.010(5) .
O3 Ni 2.061(5) .
O3 Ag2 2.399(5) .
O4 Ni 2.054(5) .
O4 Ag1 2.567(4) .
O5 Ni 2.036(5) .
O5 Ag3 2.592(5) .
O6 Ni 2.026(5) .
O7 Ag1 2.407(6) .
O7 Ag1 2.541(6) 4_564
O9 Ag1 2.571(7) 4_564
O10 Ag3 2.370(7) 3_645
O10 Ag3 2.491(7) .
O13 Ag2 2.276(5) .
Ag1 O7 2.541(6) 3_655
Ag1 O9 2.571(7) 3_655
Ag2 C13 2.308(7) 2_654
Ag2 O1 2.588(5) 2_654
Ag3 O10 2.370(7) 4_664
